data_1532935
loop_
_publ_author_name
'Morozkin, A.V.'
'Seropegin, Yu.D.'

_publ_section_title
;
 Sm - Ru - Ge system at 1070 K
;
_journal_name_full 'Journal of Alloys Compd.'
_journal_page_first 168
_journal_page_last 172
_journal_volume 365
_journal_year 2004
_chemical_formula_sum 'Ge2 Ru Sm2'
_chemical_name_systematic 'Sm2 Ru Ge2'
_space_group_IT_number 12
_symmetry_space_group_name_Hall '-B 2'
_symmetry_space_group_name_H-M 'B 1 1 2/m'
_cell_angle_alpha 90
_cell_angle_beta 90
_cell_angle_gamma 123.23
_cell_formula_units_Z 4
_cell_length_a 10.948
_cell_length_b 10.839
_cell_length_c 4.302
_cell_volume 427.020
_citation_journal_id_ASTM JALCEU
_cod_data_source_file Morozkin_JALCEU_2004_1368.cif
_cod_data_source_block Ge2Ru1Sm2
_cod_original_cell_volume 427.0204
_cod_original_sg_symbol_Hall '-C 2y (-x,z,y)'
_cod_original_formula_sum 'Ge2 Ru1 Sm2'
_cod_database_code 1532935

loop_
_symmetry_equiv_pos_as_xyz
x,y,z
-x,-y,z
-x,-y,-z
x,y,-z
x+1/2,y,z+1/2
-x+1/2,-y,z+1/2
-x+1/2,-y,-z+1/2
x+1/2,y,-z+1/2

loop_
_atom_site_label
_atom_site_type_symbol
_atom_site_fract_x
_atom_site_fract_y
_atom_site_fract_z
_atom_site_occupancy
_atom_site_U_iso_or_equiv
Ru1 Ru 0.144 0.37 0 1 0.0
Sm1 Sm 0.176 0.677 0 1 0.0
Ge1 Ge 0.424 0.575 0 1 0.0
Sm2 Sm 0.421 0.111 0 1 0.0
Ge2 Ge 0.127 0.125 0 1 0.0
